data_4073723
loop_
_publ_author_name
'Blackmore, Ian J.'
'Semiao, Christopher J.'
'Buschhaus, Miriam S. A.'
'Patrick, Brian O.'
'Legzdins, Peter'

_publ_section_title
;
 Investigations Directed at Catalytic Carbon&#x2212;Carbon and
 Carbon&#x2212;Oxygen Bond Formation via C&#x2212;H Bond Activation
;
_journal_issue 20
_journal_name_full Organometallics
_journal_page_first 4881
_journal_paper_doi 10.1021/om700583q
_journal_volume 26
_journal_year 2007
_chemical_formula_moiety 'C39 H50 N O3 P W'
_chemical_formula_sum 'C39 H50 N O3 P W'
_chemical_formula_weight 795.62
_chemical_name_common Cp*W(NO)(eta2-OCiPr2)(PPh3).THF
_chemical_name_systematic
;
 ?
;
_space_group_IT_number 2
_symmetry_cell_setting triclinic
_symmetry_space_group_name_Hall '-P 1'
_symmetry_space_group_name_H-M 'P -1'
_atom_sites_solution_hydrogens geom
_atom_sites_solution_primary direct
_atom_sites_solution_secondary difmap
_audit_creation_method SHELXL-97
_cell_angle_alpha 89.345(5)
_cell_angle_beta 76.520(4)
_cell_angle_gamma 74.479(4)
_cell_formula_units_Z 2
_cell_length_a 11.323(2)
_cell_length_b 12.829(2)
_cell_length_c 13.410(2)
_cell_measurement_temperature 173(2)
_cell_measurement_theta_max 25.0
_cell_measurement_theta_min 1.9
_cell_volume 1822.5(5)
_computing_structure_refinement 'SHELXL-97 (Sheldrick, 1997)'
_diffrn_ambient_temperature 173(2)
_diffrn_measured_fraction_theta_full 0.743
_diffrn_measured_fraction_theta_max 0.743
_diffrn_radiation_monochromator graphite
_diffrn_radiation_source 'fine-focus sealed tube'
_diffrn_radiation_type MoK\a
_diffrn_radiation_wavelength 0.71073
_diffrn_reflns_av_R_equivalents 0.0000
_diffrn_reflns_av_sigmaI/netI 0.0447
_diffrn_reflns_limit_h_max 13
_diffrn_reflns_limit_h_min -12
_diffrn_reflns_limit_k_max 15
_diffrn_reflns_limit_k_min -15
_diffrn_reflns_limit_l_max 15
_diffrn_reflns_limit_l_min 0
_diffrn_reflns_number 5127
_diffrn_reflns_theta_full 25.00
_diffrn_reflns_theta_max 25.00
_diffrn_reflns_theta_min 1.92
_exptl_absorpt_coefficient_mu 3.249
_exptl_absorpt_correction_T_max 0.746
_exptl_absorpt_correction_T_min 0.545
_exptl_absorpt_correction_type multi-scan
_exptl_crystal_colour yellow
_exptl_crystal_density_diffrn 1.450
_exptl_crystal_density_method 'not measured'
_exptl_crystal_description prism
_exptl_crystal_F_000 808
_exptl_crystal_size_max 0.30
_exptl_crystal_size_mid 0.15
_exptl_crystal_size_min 0.09
_refine_diff_density_max 1.475
_refine_diff_density_min -1.551
_refine_diff_density_rms 0.122
_refine_ls_extinction_method none
_refine_ls_goodness_of_fit_ref 1.071
_refine_ls_hydrogen_treatment mixed
_refine_ls_matrix_type full
_refine_ls_number_parameters 415
_refine_ls_number_reflns 5127
_refine_ls_number_restraints 0
_refine_ls_restrained_S_all 1.071
_refine_ls_R_factor_all 0.0377
_refine_ls_R_factor_gt 0.0337
_refine_ls_shift/su_max 0.002
_refine_ls_shift/su_mean 0.000
_refine_ls_structure_factor_coef Fsqd
_refine_ls_weighting_details 'calc w=1/[\s^2^(Fo^2^)+(0.0535P)^2^+0.4900P] where P=(Fo^2^+2Fc^2^)/3'
_refine_ls_weighting_scheme calc
_refine_ls_wR_factor_gt 0.0844
_refine_ls_wR_factor_ref 0.0863
_reflns_number_gt 4761
_reflns_number_total 5127
_reflns_threshold_expression >2sigma(I)
_cod_data_source_file om700583q-file003.cif
_cod_data_source_block pl316
_cod_depositor_comments
;
The following automatic conversions were performed:

'_symmetry_cell_setting' value 'Triclinic' changed to 'triclinic'
according to /home/saulius/struct/CIF-dictionaries/cif_core.dic
dictionary named 'cif_core.dic' version 2.4.1 from
2010-06-29.

'_exptl_absorpt_correction_type' value 'Multi-scan'
changed to 'multi-scan' according to
/home/saulius/struct/CIF-dictionaries/cif_core.dic dictionary named
'cif_core.dic' version 2.4.1 from 2010-06-29.

Automatic conversion script
Id: cif_fix_values 1715 2011-07-08 13:25:40Z adriana 
;
_cod_original_sg_symbol_H-M P-1
_cod_database_code 4073723

loop_
_symmetry_equiv_pos_as_xyz
'x, y, z'
'-x, -y, -z'

loop_
_atom_site_label
_atom_site_type_symbol
_atom_site_fract_x
_atom_site_fract_y
_atom_site_fract_z
_atom_site_U_iso_or_equiv
_atom_site_adp_type
_atom_site_occupancy
_atom_site_symmetry_multiplicity
_atom_site_calc_flag
_atom_site_refinement_flags
_atom_site_disorder_assembly
_atom_site_disorder_group
W1 W 0.64799(2) 0.20258(2) 0.226666(19) 0.01427(10) Uani 1 1 d . . .
P1 P 0.78573(14) 0.28692(12) 0.09812(12) 0.0148(4) Uani 1 1 d . . .
C1 C 0.6924(6) 0.2169(5) 0.3771(5) 0.0237(15) Uani 1 1 d . . .
C24 C 1.0918(7) 0.2642(6) 0.2167(6) 0.0365(19) Uani 1 1 d . . .
H24 H 1.1066 0.2950 0.2752 0.044 Uiso 1 1 calc R . .
O2 O 0.7084(4) 0.2995(3) 0.3120(3) 0.0196(10) Uani 1 1 d . . .
C29 C 0.5106(5) 0.1790(5) 0.1284(5) 0.0195(15) Uani 1 1 d . . .
C20 C 0.9489(6) 0.2485(5) 0.1119(5) 0.0169(14) Uani 1 1 d . . .
C28 C 0.4973(6) 0.1148(5) 0.2135(5) 0.0169(14) Uani 1 1 d . . .
O1 O 0.8457(5) -0.0053(4) 0.1520(4) 0.0382(13) Uani 1 1 d . . .
C5 C 0.8212(7) 0.1406(6) 0.3833(5) 0.0300(17) Uani 1 1 d . . .
H5 H 0.8763 0.1348 0.3124 0.036 Uiso 1 1 calc R . .
N1 N 0.7699(5) 0.0813(4) 0.1852(4) 0.0223(13) Uani 1 1 d . . .
C30 C 0.4646(5) 0.2911(5) 0.1630(5) 0.0197(15) Uani 1 1 d . . .
C8 C 0.7535(6) 0.4350(5) 0.1030(5) 0.0180(14) Uani 1 1 d . . .
C23 C 1.1910(7) 0.1910(6) 0.1487(6) 0.0348(19) Uani 1 1 d . . .
H23 H 1.2728 0.1693 0.1617 0.042 Uiso 1 1 calc R . .
C14 C 0.7956(6) 0.2469(5) -0.0341(5) 0.0185(14) Uani 1 1 d . . .
C25 C 0.9722(6) 0.2918(6) 0.1988(5) 0.0276(17) Uani 1 1 d . . .
H25 H 0.9048 0.3407 0.2459 0.033 Uiso 1 1 calc R . .
C26 C 0.4189(6) 0.2965(5) 0.2714(5) 0.0217(15) Uani 1 1 d . . .
C33 C 0.5196(7) -0.0055(5) 0.2133(5) 0.0286(17) Uani 1 1 d . . .
H33A H 0.4425 -0.0240 0.2084 0.043 Uiso 1 1 calc R . .
H33B H 0.5425 -0.0317 0.2770 0.043 Uiso 1 1 calc R . .
H33C H 0.5884 -0.0395 0.1544 0.043 Uiso 1 1 calc R . .
C32 C 0.3766(7) 0.1540(6) 0.4068(5) 0.041(2) Uani 1 1 d . . .
H32A H 0.2962 0.1408 0.4038 0.062 Uiso 1 1 calc R . .
H32B H 0.3615 0.2122 0.4588 0.062 Uiso 1 1 calc R . .
H32C H 0.4324 0.0877 0.4249 0.062 Uiso 1 1 calc R . .
C9 C 0.6542(6) 0.4991(5) 0.1773(5) 0.0229(15) Uani 1 1 d . . .
H9 H 0.6011 0.4662 0.2252 0.027 Uiso 1 1 calc R . .
C34 C 0.5434(6) 0.1365(5) 0.0190(5) 0.0245(16) Uani 1 1 d . . .
H34A H 0.6144 0.0710 0.0086 0.037 Uiso 1 1 calc R . .
H34B H 0.5671 0.1916 -0.0266 0.037 Uiso 1 1 calc R . .
H34C H 0.4703 0.1191 0.0035 0.037 Uiso 1 1 calc R . .
C21 C 1.0484(6) 0.1779(5) 0.0438(5) 0.0221(15) Uani 1 1 d . . .
H21 H 1.0349 0.1478 -0.0155 0.026 Uiso 1 1 calc R . .
C17 C 0.7965(7) 0.1768(7) -0.2306(5) 0.039(2) Uani 1 1 d . . .
H17 H 0.7976 0.1535 -0.2978 0.046 Uiso 1 1 calc R . .
C11 C 0.7096(7) 0.6583(5) 0.1125(5) 0.0295(17) Uani 1 1 d . . .
H11 H 0.6945 0.7348 0.1159 0.035 Uiso 1 1 calc R . .
C22 C 1.1681(6) 0.1511(5) 0.0627(6) 0.0323(18) Uani 1 1 d . . .
H22 H 1.2361 0.1038 0.0148 0.039 Uiso 1 1 calc R . .
C12 C 0.8101(7) 0.5954(5) 0.0373(6) 0.0289(17) Uani 1 1 d . . .
H12 H 0.8625 0.6285 -0.0111 0.035 Uiso 1 1 calc R . .
C19 C 0.8433(6) 0.1374(5) -0.0673(5) 0.0224(15) Uani 1 1 d . . .
H19 H 0.8745 0.0857 -0.0219 0.027 Uiso 1 1 calc R . .
C15 C 0.7465(6) 0.3214(6) -0.1015(5) 0.0286(17) Uani 1 1 d . . .
H15 H 0.7140 0.3964 -0.0813 0.034 Uiso 1 1 calc R . .
C10 C 0.6323(7) 0.6106(5) 0.1817(5) 0.0308(17) Uani 1 1 d . . .
H10 H 0.5642 0.6541 0.2323 0.037 Uiso 1 1 calc R . .
C35 C 0.4443(6) 0.3856(5) 0.0969(6) 0.0291(17) Uani 1 1 d . . .
H35A H 0.3613 0.3988 0.0815 0.044 Uiso 1 1 calc R . .
H35B H 0.5100 0.3701 0.0327 0.044 Uiso 1 1 calc R . .
H35C H 0.4485 0.4500 0.1331 0.044 Uiso 1 1 calc R . .
C18 C 0.8454(6) 0.1037(6) -0.1647(5) 0.0286(17) Uani 1 1 d . . .
H18 H 0.8808 0.0294 -0.1868 0.034 Uiso 1 1 calc R . .
C27 C 0.4383(6) 0.1870(5) 0.3029(5) 0.0274(17) Uani 1 1 d . . .
C13 C 0.8315(6) 0.4839(5) 0.0348(5) 0.0226(15) Uani 1 1 d . . .
H13 H 0.9011 0.4402 -0.0146 0.027 Uiso 1 1 calc R . .
C16 C 0.7461(7) 0.2840(7) -0.1976(6) 0.039(2) Uani 1 1 d . . .
H16 H 0.7098 0.3339 -0.2423 0.046 Uiso 1 1 calc R . .
C31 C 0.3516(6) 0.3982(6) 0.3381(6) 0.0339(18) Uani 1 1 d . . .
H31A H 0.4078 0.4454 0.3329 0.051 Uiso 1 1 calc R . .
H31B H 0.3272 0.3795 0.4096 0.051 Uiso 1 1 calc R . .
H31C H 0.2759 0.4360 0.3152 0.051 Uiso 1 1 calc R . .
C2 C 0.5896(7) 0.2617(5) 0.4756(5) 0.0275(16) Uani 1 1 d . . .
H2 H 0.5084 0.2881 0.4540 0.033 Uiso 1 1 calc R . .
C7 C 0.8192(8) 0.0238(6) 0.4090(7) 0.050(2) Uani 1 1 d . . .
H7A H 0.7872 0.0208 0.4832 0.075 Uiso 1 1 calc R . .
H7B H 0.9050 -0.0244 0.3877 0.075 Uiso 1 1 calc R . .
H7C H 0.7642 0.0006 0.3725 0.075 Uiso 1 1 calc R . .
C4 C 0.5703(8) 0.1776(6) 0.5547(6) 0.045(2) Uani 1 1 d . . .
H4A H 0.5639 0.1128 0.5207 0.067 Uiso 1 1 calc R . .
H4B H 0.4925 0.2078 0.6075 0.067 Uiso 1 1 calc R . .
H4C H 0.6421 0.1581 0.5868 0.067 Uiso 1 1 calc R . .
C6 C 0.8882(8) 0.1874(7) 0.4526(6) 0.052(2) Uani 1 1 d . . .
H6A H 0.8970 0.2582 0.4292 0.078 Uiso 1 1 calc R . .
H6B H 0.9719 0.1380 0.4488 0.078 Uiso 1 1 calc R . .
H6C H 0.8381 0.1957 0.5237 0.078 Uiso 1 1 calc R . .
C3 C 0.6096(9) 0.3596(6) 0.5269(6) 0.049(2) Uani 1 1 d . . .
H3A H 0.6795 0.3353 0.5607 0.073 Uiso 1 1 calc R . .
H3B H 0.5324 0.3957 0.5781 0.073 Uiso 1 1 calc R . .
H3C H 0.6296 0.4105 0.4748 0.073 Uiso 1 1 calc R . .
O3 O 0.9278(15) 0.6941(13) 0.2815(14) 0.224(7) Uani 1 1 d . . .
C36 C 0.9522(17) 0.5702(11) 0.2861(13) 0.145(7) Uani 1 1 d . A .
H36A H 0.9195 0.5427 0.2323 0.174 Uiso 1 1 calc R . .
H36B H 1.0442 0.5358 0.2720 0.174 Uiso 1 1 calc R . .
C37 C 0.892(2) 0.5412(14) 0.3844(12) 0.170(9) Uani 1 1 d . . .
C38 C 0.7813(19) 0.6589(17) 0.3906(16) 0.068(6) Uiso 0.50 1 d P A 1
H38A H 0.7129 0.6455 0.3624 0.082 Uiso 0.50 1 calc PR A 1
H38B H 0.7447 0.6828 0.4638 0.082 Uiso 0.50 1 calc PR A 1
C39 C 0.816(3) 0.735(2) 0.344(2) 0.121(11) Uiso 0.50 1 d P A 1
H39A H 0.8219 0.7888 0.3945 0.146 Uiso 0.50 1 calc PR A 1
H39B H 0.7545 0.7724 0.3052 0.146 Uiso 0.50 1 calc PR A 1
C40 C 0.8930(15) 0.6287(13) 0.4467(12) 0.039(4) Uiso 0.50 1 d P A 2
H40A H 0.8064 0.6586 0.4895 0.047 Uiso 0.50 1 calc PR A 2
H40B H 0.9479 0.5996 0.4940 0.047 Uiso 0.50 1 calc PR A 2
C41 C 0.9307(19) 0.7094(15) 0.4005(15) 0.059(5) Uiso 0.50 1 d P A 2
H41A H 1.0171 0.7063 0.4064 0.071 Uiso 0.50 1 calc PR A 2
H41B H 0.8731 0.7799 0.4311 0.071 Uiso 0.50 1 calc PR A 2

loop_
_atom_site_aniso_label
_atom_site_aniso_U_11
_atom_site_aniso_U_22
_atom_site_aniso_U_33
_atom_site_aniso_U_23
_atom_site_aniso_U_13
_atom_site_aniso_U_12
W1 0.01516(14) 0.01230(14) 0.01439(16) 0.00138(10) -0.00258(10) -0.00296(10)
P1 0.0149(8) 0.0119(8) 0.0170(9) 0.0016(7) -0.0050(7) -0.0018(7)
C1 0.034(4) 0.030(4) 0.006(4) 0.005(3) -0.001(3) -0.011(3)
C24 0.032(4) 0.051(5) 0.039(5) 0.014(4) -0.020(4) -0.022(4)
O2 0.025(2) 0.024(3) 0.009(2) 0.0043(19) -0.0006(18) -0.009(2)
C29 0.009(3) 0.018(4) 0.026(4) -0.004(3) 0.006(3) -0.003(3)
C20 0.020(3) 0.015(3) 0.020(4) 0.008(3) -0.008(3) -0.009(3)
C28 0.018(3) 0.017(3) 0.013(4) -0.005(3) 0.002(3) -0.004(3)
O1 0.037(3) 0.024(3) 0.040(3) -0.001(2) -0.003(2) 0.008(2)
C5 0.035(4) 0.039(5) 0.021(4) 0.011(3) -0.014(3) -0.012(4)
N1 0.016(3) 0.010(3) 0.033(4) -0.003(2) -0.004(2) 0.009(2)
C30 0.007(3) 0.020(4) 0.031(4) -0.004(3) -0.002(3) -0.003(3)
C8 0.019(3) 0.019(4) 0.019(4) 0.006(3) -0.009(3) -0.008(3)
C23 0.021(4) 0.036(5) 0.054(6) 0.024(4) -0.016(4) -0.013(3)
C14 0.022(3) 0.023(4) 0.012(4) 0.005(3) -0.005(3) -0.009(3)
C25 0.023(4) 0.039(5) 0.023(4) 0.001(3) -0.005(3) -0.013(3)
C26 0.010(3) 0.015(4) 0.036(4) -0.011(3) 0.000(3) 0.000(3)
C33 0.036(4) 0.023(4) 0.023(4) 0.000(3) 0.002(3) -0.010(3)
C32 0.048(5) 0.050(5) 0.026(5) -0.003(4) 0.008(4) -0.027(4)
C9 0.024(4) 0.021(4) 0.024(4) 0.005(3) -0.006(3) -0.007(3)
C34 0.022(3) 0.024(4) 0.028(4) -0.002(3) -0.011(3) -0.003(3)
C21 0.015(3) 0.017(4) 0.030(4) 0.002(3) 0.001(3) -0.002(3)
C17 0.054(5) 0.052(6) 0.013(4) -0.003(4) -0.010(4) -0.019(4)
C11 0.039(4) 0.017(4) 0.033(5) 0.004(3) -0.010(4) -0.007(3)
C22 0.020(4) 0.013(4) 0.058(5) 0.004(3) -0.004(3) 0.001(3)
C12 0.036(4) 0.024(4) 0.037(5) 0.015(3) -0.018(4) -0.018(3)
C19 0.024(4) 0.023(4) 0.018(4) 0.004(3) -0.001(3) -0.007(3)
C15 0.024(4) 0.025(4) 0.030(4) -0.005(3) -0.005(3) 0.002(3)
C10 0.040(4) 0.018(4) 0.030(4) -0.004(3) -0.006(3) -0.003(3)
C35 0.023(4) 0.022(4) 0.044(5) 0.005(3) -0.018(3) -0.001(3)
C18 0.035(4) 0.033(4) 0.014(4) -0.007(3) 0.005(3) -0.011(3)
C27 0.024(4) 0.027(4) 0.038(5) 0.007(3) -0.006(3) -0.018(3)
C13 0.016(3) 0.024(4) 0.025(4) 0.003(3) -0.003(3) -0.002(3)
C16 0.054(5) 0.045(5) 0.022(5) 0.017(4) -0.019(4) -0.015(4)
C31 0.024(4) 0.030(4) 0.038(5) -0.010(3) 0.006(3) -0.003(3)
C2 0.038(4) 0.027(4) 0.016(4) 0.005(3) -0.001(3) -0.012(3)
C7 0.058(6) 0.039(5) 0.050(6) 0.017(4) -0.019(5) -0.004(4)
C4 0.062(6) 0.047(5) 0.025(5) 0.011(4) -0.006(4) -0.021(4)
C6 0.050(5) 0.078(7) 0.035(5) 0.011(5) -0.028(4) -0.017(5)
C3 0.076(7) 0.043(5) 0.028(5) -0.010(4) -0.005(4) -0.023(5)
O3 0.181(15) 0.184(15) 0.32(2) -0.012(14) -0.063(14) -0.063(12)
C36 0.207(19) 0.047(9) 0.178(17) -0.030(9) -0.075(15) -0.003(10)
C37 0.29(2) 0.132(15) 0.072(11) -0.015(10) 0.052(13) -0.107(16)

loop_
_atom_type_symbol
_atom_type_description
_atom_type_scat_dispersion_real
_atom_type_scat_dispersion_imag
_atom_type_scat_source
C C 0.0033 0.0016 'International Tables Vol C Tables 4.2.6.8 and 6.1.1.4'
H H 0.0000 0.0000 'International Tables Vol C Tables 4.2.6.8 and 6.1.1.4'
N N 0.0061 0.0033 'International Tables Vol C Tables 4.2.6.8 and 6.1.1.4'
O O 0.0106 0.0060 'International Tables Vol C Tables 4.2.6.8 and 6.1.1.4'
P P 0.1023 0.0942 'International Tables Vol C Tables 4.2.6.8 and 6.1.1.4'
W W -0.8490 6.8722 'International Tables Vol C Tables 4.2.6.8 and 6.1.1.4'

loop_
_geom_angle_atom_site_label_1
_geom_angle_atom_site_label_2
_geom_angle_atom_site_label_3
_geom_angle
N1 W1 O2 109.4(2)
N1 W1 C1 94.5(2)
O2 W1 C1 37.8(2)
N1 W1 C28 90.5(2)
O2 W1 C28 148.52(19)
C1 W1 C28 119.2(2)
N1 W1 C29 98.4(2)
O2 W1 C29 150.7(2)
C1 W1 C29 150.8(2)
C28 W1 C29 35.1(2)
N1 W1 C27 117.8(2)
O2 W1 C27 113.7(2)
C1 W1 C27 93.3(2)
C28 W1 C27 35.2(2)
C29 W1 C27 57.5(2)
N1 W1 C30 131.9(2)
O2 W1 C30 115.80(19)
C1 W1 C30 131.6(2)
C28 W1 C30 58.3(2)
C29 W1 C30 35.0(2)
C27 W1 C30 56.7(2)
N1 W1 C26 148.5(2)
O2 W1 C26 99.12(18)
C1 W1 C26 100.1(2)
C28 W1 C26 58.0(2)
C29 W1 C26 57.1(2)
C27 W1 C26 34.1(2)
C30 W1 C26 33.6(2)
N1 W1 P1 84.20(18)
O2 W1 P1 75.31(12)
C1 W1 P1 108.23(17)
C28 W1 P1 132.51(16)
C29 W1 P1 99.12(15)
C27 W1 P1 148.27(17)
C30 W1 P1 91.66(15)
C26 W1 P1 116.78(16)
C14 P1 C20 105.4(3)
C14 P1 C8 105.8(3)
C20 P1 C8 100.2(3)
C14 P1 W1 113.3(2)
C20 P1 W1 111.8(2)
C8 P1 W1 118.7(2)
O2 C1 C2 110.7(5)
O2 C1 C5 110.9(5)
C2 C1 C5 120.5(6)
O2 C1 W1 64.5(3)
C2 C1 W1 122.5(5)
C5 C1 W1 113.0(4)
C25 C24 C23 119.9(7)
C25 C24 H24 120.0
C23 C24 H24 120.0
C1 O2 W1 77.6(3)
C28 C29 C30 109.1(5)
C28 C29 C34 124.3(5)
C30 C29 C34 125.6(6)
C28 C29 W1 71.8(4)
C30 C29 W1 75.8(4)
C34 C29 W1 127.8(4)
C21 C20 C25 118.7(6)
C21 C20 P1 124.0(5)
C25 C20 P1 117.2(5)
C29 C28 C27 107.2(6)
C29 C28 C33 127.7(5)
C27 C28 C33 124.4(6)
C29 C28 W1 73.1(3)
C27 C28 W1 76.1(4)
C33 C28 W1 123.8(4)
C7 C5 C6 111.3(6)
C7 C5 C1 114.8(6)
C6 C5 C1 113.6(6)
C7 C5 H5 105.4
C6 C5 H5 105.4
C1 C5 H5 105.4
O1 N1 W1 173.6(5)
C26 C30 C29 107.9(5)
C26 C30 C35 124.8(6)
C29 C30 C35 126.4(6)
C26 C30 W1 75.4(4)
C29 C30 W1 69.2(3)
C35 C30 W1 129.8(4)
C13 C8 C9 119.2(6)
C13 C8 P1 120.0(5)
C9 C8 P1 120.8(5)
C22 C23 C24 118.8(7)
C22 C23 H23 120.6
C24 C23 H23 120.6
C19 C14 C15 118.6(6)
C19 C14 P1 119.4(5)
C15 C14 P1 121.8(5)
C24 C25 C20 120.8(7)
C24 C25 H25 119.6
C20 C25 H25 119.6
C30 C26 C27 107.2(5)
C30 C26 C31 125.7(6)
C27 C26 C31 126.9(6)
C30 C26 W1 71.0(3)
C27 C26 W1 70.5(3)
C31 C26 W1 128.2(4)
C28 C33 H33A 109.5
C28 C33 H33B 109.5
H33A C33 H33B 109.5
C28 C33 H33C 109.5
H33A C33 H33C 109.5
H33B C33 H33C 109.5
C27 C32 H32A 109.5
C27 C32 H32B 109.5
H32A C32 H32B 109.5
C27 C32 H32C 109.5
H32A C32 H32C 109.5
H32B C32 H32C 109.5
C10 C9 C8 120.3(6)
C10 C9 H9 119.9
C8 C9 H9 119.9
C29 C34 H34A 109.5
C29 C34 H34B 109.5
H34A C34 H34B 109.5
C29 C34 H34C 109.5
H34A C34 H34C 109.5
H34B C34 H34C 109.5
C20 C21 C22 119.7(7)
C20 C21 H21 120.1
C22 C21 H21 120.1
C16 C17 C18 119.1(6)
C16 C17 H17 120.5
C18 C17 H17 120.5
C10 C11 C12 120.8(6)
C10 C11 H11 119.6
C12 C11 H11 119.6
C23 C22 C21 121.9(7)
C23 C22 H22 119.1
C21 C22 H22 119.1
C13 C12 C11 118.6(6)
C13 C12 H12 120.7
C11 C12 H12 120.7
C18 C19 C14 120.9(6)
C18 C19 H19 119.6
C14 C19 H19 119.6
C16 C15 C14 118.9(6)
C16 C15 H15 120.6
C14 C15 H15 120.6
C11 C10 C9 119.9(6)
C11 C10 H10 120.1
C9 C10 H10 120.1
C30 C35 H35A 109.5
C30 C35 H35B 109.5
H35A C35 H35B 109.5
C30 C35 H35C 109.5
H35A C35 H35C 109.5
H35B C35 H35C 109.5
C19 C18 C17 120.5(7)
C19 C18 H18 119.8
C17 C18 H18 119.8
C28 C27 C26 108.5(6)
C28 C27 C32 124.8(6)
C26 C27 C32 124.9(6)
C28 C27 W1 68.7(3)
C26 C27 W1 75.4(3)
C32 C27 W1 133.6(5)
C12 C13 C8 121.2(6)
C12 C13 H13 119.4
C8 C13 H13 119.4
C17 C16 C15 122.0(7)
C17 C16 H16 119.0
C15 C16 H16 119.0
C26 C31 H31A 109.5
C26 C31 H31B 109.5
H31A C31 H31B 109.5
C26 C31 H31C 109.5
H31A C31 H31C 109.5
H31B C31 H31C 109.5
C4 C2 C3 109.6(6)
C4 C2 C1 114.5(6)
C3 C2 C1 112.9(6)
C4 C2 H2 106.4
C3 C2 H2 106.4
C1 C2 H2 106.4
C5 C7 H7A 109.5
C5 C7 H7B 109.5
H7A C7 H7B 109.5
C5 C7 H7C 109.5
H7A C7 H7C 109.5
H7B C7 H7C 109.5
C2 C4 H4A 109.5
C2 C4 H4B 109.5
H4A C4 H4B 109.5
C2 C4 H4C 109.5
H4A C4 H4C 109.5
H4B C4 H4C 109.5
C5 C6 H6A 109.5
C5 C6 H6B 109.5
H6A C6 H6B 109.5
C5 C6 H6C 109.5
H6A C6 H6C 109.5
H6B C6 H6C 109.5
C2 C3 H3A 109.5
C2 C3 H3B 109.5
H3A C3 H3B 109.5
C2 C3 H3C 109.5
H3A C3 H3C 109.5
H3B C3 H3C 109.5
C39 O3 C36 105.4(19)
C39 O3 C41 65.3(18)
C36 O3 C41 93.0(13)
C37 C36 O3 111.1(14)
C37 C36 H36A 109.4
O3 C36 H36A 109.4
C37 C36 H36B 109.4
O3 C36 H36B 109.4
H36A C36 H36B 108.0
C40 C37 C36 100.3(13)
C40 C37 C38 60.9(11)
C36 C37 C38 87.0(14)
C39 C38 C37 117(2)
C39 C38 H38A 108.2
C37 C38 H38A 108.2
C39 C38 H38B 108.2
C37 C38 H38B 108.2
H38A C38 H38B 107.3
C38 C39 O3 108(3)
C38 C39 H39A 110.1
O3 C39 H39A 110.1
C38 C39 H39B 110.1
O3 C39 H39B 110.1
H39A C39 H39B 108.4
C41 C40 C37 117.6(15)
C41 C40 H40A 107.9
C37 C40 H40A 107.9
C41 C40 H40B 107.9
C37 C40 H40B 107.9
H40A C40 H40B 107.2
C40 C41 O3 105.5(15)
C40 C41 H41A 110.6
O3 C41 H41A 110.6
C40 C41 H41B 110.6
O3 C41 H41B 110.7
H41A C41 H41B 108.8

loop_
_geom_bond_atom_site_label_1
_geom_bond_atom_site_label_2
_geom_bond_distance
W1 N1 1.774(5)
W1 O2 2.043(4)
W1 C1 2.211(6)
W1 C28 2.320(6)
W1 C29 2.338(6)
W1 C27 2.417(6)
W1 C30 2.424(6)
W1 C26 2.481(6)
W1 P1 2.4863(16)
P1 C14 1.822(6)
P1 C20 1.833(6)
P1 C8 1.835(6)
C1 O2 1.388(7)
C1 C2 1.540(9)
C1 C5 1.544(9)
C24 C25 1.383(9)
C24 C23 1.397(10)
C24 H24 0.9500
C29 C28 1.404(9)
C29 C30 1.434(8)
C29 C34 1.497(9)
C20 C21 1.385(8)
C20 C25 1.404(9)
C28 C27 1.436(9)
C28 C33 1.495(8)
O1 N1 1.222(6)
C5 C7 1.539(10)
C5 C6 1.543(10)
C5 H5 1.0000
C30 C26 1.421(9)
C30 C35 1.493(9)
C8 C13 1.385(8)
C8 C9 1.391(9)
C23 C22 1.371(10)
C23 H23 0.9500
C14 C19 1.400(8)
C14 C15 1.403(9)
C25 H25 0.9500
C26 C27 1.437(9)
C26 C31 1.503(9)
C33 H33A 0.9800
C33 H33B 0.9800
C33 H33C 0.9800
C32 C27 1.516(9)
C32 H32A 0.9800
C32 H32B 0.9800
C32 H32C 0.9800
C9 C10 1.385(9)
C9 H9 0.9500
C34 H34A 0.9800
C34 H34B 0.9800
C34 H34C 0.9800
C21 C22 1.388(9)
C21 H21 0.9500
C17 C16 1.374(10)
C17 C18 1.377(10)
C17 H17 0.9500
C11 C10 1.377(9)
C11 C12 1.398(10)
C11 H11 0.9500
C22 H22 0.9500
C12 C13 1.384(9)
C12 H12 0.9500
C19 C18 1.373(9)
C19 H19 0.9500
C15 C16 1.382(9)
C15 H15 0.9500
C10 H10 0.9500
C35 H35A 0.9800
C35 H35B 0.9800
C35 H35C 0.9800
C18 H18 0.9500
C13 H13 0.9500
C16 H16 0.9500
C31 H31A 0.9800
C31 H31B 0.9800
C31 H31C 0.9800
C2 C4 1.526(9)
C2 C3 1.532(9)
C2 H2 1.0000
C7 H7A 0.9800
C7 H7B 0.9800
C7 H7C 0.9800
C4 H4A 0.9800
C4 H4B 0.9800
C4 H4C 0.9800
C6 H6A 0.9800
C6 H6B 0.9800
C6 H6C 0.9800
C3 H3A 0.9800
C3 H3B 0.9800
C3 H3C 0.9800
O3 C39 1.32(3)
O3 C36 1.542(17)
O3 C41 1.62(2)
C36 C37 1.429(18)
C36 H36A 0.9900
C36 H36B 0.9900
C37 C40 1.41(2)
C37 C38 1.67(3)
C38 C39 1.26(3)
C38 H38A 0.9900
C38 H38B 0.9900
C39 H39A 0.9900
C39 H39B 0.9900
C40 C41 1.32(2)
C40 H40A 0.9900
C40 H40B 0.9900
C41 H41A 0.9900
C41 H41B 0.9900

loop_
_geom_torsion_atom_site_label_1
_geom_torsion_atom_site_label_2
_geom_torsion_atom_site_label_3
_geom_torsion_atom_site_label_4
_geom_torsion
N1 W1 P1 C14 69.7(3)
O2 W1 P1 C14 -178.5(3)
C1 W1 P1 C14 162.6(3)
C28 W1 P1 C14 -15.6(3)
C29 W1 P1 C14 -27.9(3)
C27 W1 P1 C14 -66.9(4)
C30 W1 P1 C14 -62.2(3)
C26 W1 P1 C14 -85.6(3)
N1 W1 P1 C20 -49.3(3)
O2 W1 P1 C20 62.5(2)
C1 W1 P1 C20 43.6(3)
C28 W1 P1 C20 -134.6(3)
C29 W1 P1 C20 -146.9(3)
C27 W1 P1 C20 174.1(4)
C30 W1 P1 C20 178.8(3)
C26 W1 P1 C20 155.4(3)
N1 W1 P1 C8 -165.2(3)
O2 W1 P1 C8 -53.4(3)
C1 W1 P1 C8 -72.3(3)
C28 W1 P1 C8 109.5(3)
C29 W1 P1 C8 97.2(3)
C27 W1 P1 C8 58.1(4)
C30 W1 P1 C8 62.9(3)
C26 W1 P1 C8 39.5(3)
N1 W1 C1 O2 116.1(3)
C28 W1 C1 O2 -150.8(3)
C29 W1 C1 O2 -127.7(4)
C27 W1 C1 O2 -125.6(3)
C30 W1 C1 O2 -78.7(4)
C26 W1 C1 O2 -91.9(3)
P1 W1 C1 O2 30.8(3)
N1 W1 C1 C2 -144.6(5)
O2 W1 C1 C2 99.2(6)
C28 W1 C1 C2 -51.5(6)
C29 W1 C1 C2 -28.5(8)
C27 W1 C1 C2 -26.4(5)
C30 W1 C1 C2 20.5(6)
C26 W1 C1 C2 7.3(5)
P1 W1 C1 C2 130.0(4)
N1 W1 C1 C5 13.1(5)
O2 W1 C1 C5 -103.1(6)
C28 W1 C1 C5 106.2(5)
C29 W1 C1 C5 129.2(5)
C27 W1 C1 C5 131.3(5)
C30 W1 C1 C5 178.2(4)
C26 W1 C1 C5 165.0(4)
P1 W1 C1 C5 -72.3(5)
C2 C1 O2 W1 -117.1(5)
C5 C1 O2 W1 106.4(5)
N1 W1 O2 C1 -71.5(4)
C28 W1 O2 C1 54.7(5)
C29 W1 O2 C1 127.8(5)
C27 W1 O2 C1 62.5(4)
C30 W1 O2 C1 125.5(4)
C26 W1 O2 C1 94.7(4)
P1 W1 O2 C1 -149.8(3)
N1 W1 C29 C28 78.8(4)
O2 W1 C29 C28 -119.6(4)
C1 W1 C29 C28 -36.5(6)
C27 W1 C29 C28 -39.0(3)
C30 W1 C29 C28 -116.1(5)
C26 W1 C29 C28 -79.7(4)
P1 W1 C29 C28 164.2(3)
N1 W1 C29 C30 -165.2(4)
O2 W1 C29 C30 -3.6(6)
C1 W1 C29 C30 79.6(6)
C28 W1 C29 C30 116.1(5)
C27 W1 C29 C30 77.1(4)
C26 W1 C29 C30 36.3(3)
P1 W1 C29 C30 -79.7(3)
N1 W1 C29 C34 -40.9(6)
O2 W1 C29 C34 120.7(5)
C1 W1 C29 C34 -156.1(5)
C28 W1 C29 C34 -119.7(7)
C27 W1 C29 C34 -158.6(6)
C30 W1 C29 C34 124.3(7)
C26 W1 C29 C34 160.6(6)
P1 W1 C29 C34 44.5(5)
C14 P1 C20 C21 -15.9(6)
C8 P1 C20 C21 -125.6(6)
W1 P1 C20 C21 107.6(5)
C14 P1 C20 C25 165.9(5)
C8 P1 C20 C25 56.2(6)
W1 P1 C20 C25 -70.5(5)
C30 C29 C28 C27 1.9(7)
C34 C29 C28 C27 -167.1(6)
W1 C29 C28 C27 69.1(4)
C30 C29 C28 C33 172.8(6)
C34 C29 C28 C33 3.8(10)
W1 C29 C28 C33 -120.0(6)
C30 C29 C28 W1 -67.2(4)
C34 C29 C28 W1 123.9(6)
N1 W1 C28 C29 -104.0(4)
O2 W1 C28 C29 125.6(4)
C1 W1 C28 C29 160.6(3)
C27 W1 C28 C29 113.2(5)
C30 W1 C28 C29 37.3(3)
C26 W1 C28 C29 77.1(4)
P1 W1 C28 C29 -21.4(4)
N1 W1 C28 C27 142.8(4)
O2 W1 C28 C27 12.4(6)
C1 W1 C28 C27 47.4(5)
C29 W1 C28 C27 -113.2(5)
C30 W1 C28 C27 -75.9(4)
C26 W1 C28 C27 -36.1(4)
P1 W1 C28 C27 -134.6(3)
N1 W1 C28 C33 20.5(5)
O2 W1 C28 C33 -109.9(5)
C1 W1 C28 C33 -74.9(5)
C29 W1 C28 C33 124.5(6)
C27 W1 C28 C33 -122.3(7)
C30 W1 C28 C33 161.8(6)
C26 W1 C28 C33 -158.4(6)
P1 W1 C28 C33 103.1(5)
O2 C1 C5 C7 -153.0(6)
C2 C1 C5 C7 75.4(8)
W1 C1 C5 C7 -82.8(7)
O2 C1 C5 C6 77.4(7)
C2 C1 C5 C6 -54.2(8)
W1 C1 C5 C6 147.6(5)
O2 W1 N1 O1 179(100)
C1 W1 N1 O1 144(4)
C28 W1 N1 O1 24(4)
C29 W1 N1 O1 -10(4)
C27 W1 N1 O1 48(4)
C30 W1 N1 O1 -21(4)
C26 W1 N1 O1 26(5)
P1 W1 N1 O1 -108(4)
C28 C29 C30 C26 -1.4(7)
C34 C29 C30 C26 167.3(6)
W1 C29 C30 C26 -66.0(4)
C28 C29 C30 C35 -170.6(6)
C34 C29 C30 C35 -1.9(10)
W1 C29 C30 C35 124.8(6)
C28 C29 C30 W1 64.6(4)
C34 C29 C30 W1 -126.7(6)
N1 W1 C30 C26 136.0(4)
O2 W1 C30 C26 -65.9(4)
C1 W1 C30 C26 -24.0(5)
C28 W1 C30 C26 78.7(4)
C29 W1 C30 C26 116.1(5)
C27 W1 C30 C26 36.7(3)
P1 W1 C30 C26 -140.4(3)
N1 W1 C30 C29 19.9(5)
O2 W1 C30 C29 178.1(3)
C1 W1 C30 C29 -140.0(4)
C28 W1 C30 C29 -37.4(3)
C27 W1 C30 C29 -79.4(4)
C26 W1 C30 C29 -116.1(5)
P1 W1 C30 C29 103.6(3)
N1 W1 C30 C35 -100.7(6)
O2 W1 C30 C35 57.5(6)
C1 W1 C30 C35 99.4(6)
C28 W1 C30 C35 -158.0(7)
C29 W1 C30 C35 -120.6(7)
C27 W1 C30 C35 160.0(7)
C26 W1 C30 C35 123.3(7)
P1 W1 C30 C35 -17.0(6)
C14 P1 C8 C13 -53.8(6)
C20 P1 C8 C13 55.6(6)
W1 P1 C8 C13 177.6(4)
C14 P1 C8 C9 128.8(5)
C20 P1 C8 C9 -121.8(6)
W1 P1 C8 C9 0.2(6)
C25 C24 C23 C22 2.5(11)
C20 P1 C14 C19 62.2(5)
C8 P1 C14 C19 167.8(5)
W1 P1 C14 C19 -60.4(5)
C20 P1 C14 C15 -123.6(5)
C8 P1 C14 C15 -18.0(6)
W1 P1 C14 C15 113.8(5)
C23 C24 C25 C20 -1.0(11)
C21 C20 C25 C24 -0.3(10)
P1 C20 C25 C24 177.9(5)
C29 C30 C26 C27 0.4(7)
C35 C30 C26 C27 169.8(6)
W1 C30 C26 C27 -61.6(4)
C29 C30 C26 C31 -174.1(6)
C35 C30 C26 C31 -4.7(10)
W1 C30 C26 C31 123.9(6)
C29 C30 C26 W1 62.0(4)
C35 C30 C26 W1 -128.6(6)
N1 W1 C26 C30 -81.7(6)
O2 W1 C26 C30 123.7(3)
C1 W1 C26 C30 162.1(4)
C28 W1 C26 C30 -79.6(4)
C29 W1 C26 C30 -37.8(3)
C27 W1 C26 C30 -117.0(5)
P1 W1 C26 C30 45.6(4)
N1 W1 C26 C27 35.3(7)
O2 W1 C26 C27 -119.4(4)
C1 W1 C26 C27 -81.0(4)
C28 W1 C26 C27 37.3(4)
C29 W1 C26 C27 79.1(4)
C30 W1 C26 C27 117.0(5)
P1 W1 C26 C27 162.6(3)
N1 W1 C26 C31 157.4(6)
O2 W1 C26 C31 2.7(6)
C1 W1 C26 C31 41.1(6)
C28 W1 C26 C31 159.4(7)
C29 W1 C26 C31 -158.7(7)
C27 W1 C26 C31 122.1(8)
C30 W1 C26 C31 -120.9(7)
P1 W1 C26 C31 -75.3(6)
C13 C8 C9 C10 1.2(10)
P1 C8 C9 C10 178.6(5)
C25 C20 C21 C22 0.2(10)
P1 C20 C21 C22 -177.9(5)
C24 C23 C22 C21 -2.7(11)
C20 C21 C22 C23 1.4(10)
C10 C11 C12 C13 -1.0(11)
C15 C14 C19 C18 1.9(9)
P1 C14 C19 C18 176.3(5)
C19 C14 C15 C16 0.4(10)
P1 C14 C15 C16 -173.8(5)
C12 C11 C10 C9 0.2(11)
C8 C9 C10 C11 -0.3(10)
C14 C19 C18 C17 -2.3(10)
C16 C17 C18 C19 0.3(11)
C29 C28 C27 C26 -1.6(7)
C33 C28 C27 C26 -172.9(6)
W1 C28 C27 C26 65.5(4)
C29 C28 C27 C32 163.8(6)
C33 C28 C27 C32 -7.4(11)
W1 C28 C27 C32 -129.1(7)
C29 C28 C27 W1 -67.1(4)
C33 C28 C27 W1 121.6(6)
C30 C26 C27 C28 0.7(7)
C31 C26 C27 C28 175.1(6)
W1 C26 C27 C28 -61.1(4)
C30 C26 C27 C32 -164.7(6)
C31 C26 C27 C32 9.7(11)
W1 C26 C27 C32 133.4(7)
C30 C26 C27 W1 61.9(4)
C31 C26 C27 W1 -123.7(7)
N1 W1 C27 C28 -43.1(5)
O2 W1 C27 C28 -173.0(4)
C1 W1 C27 C28 -140.0(4)
C29 W1 C27 C28 38.8(4)
C30 W1 C27 C28 80.8(4)
C26 W1 C27 C28 117.0(6)
P1 W1 C27 C28 86.4(5)
N1 W1 C27 C26 -160.0(4)
O2 W1 C27 C26 70.1(4)
C1 W1 C27 C26 103.1(4)
C28 W1 C27 C26 -117.0(6)
C29 W1 C27 C26 -78.1(4)
C30 W1 C27 C26 -36.2(4)
P1 W1 C27 C26 -30.6(6)
N1 W1 C27 C32 75.3(7)
O2 W1 C27 C32 -54.6(7)
C1 W1 C27 C32 -21.6(7)
C28 W1 C27 C32 118.4(8)
C29 W1 C27 C32 157.2(7)
C30 W1 C27 C32 -160.8(7)
C26 W1 C27 C32 -124.6(8)
P1 W1 C27 C32 -155.2(5)
C11 C12 C13 C8 2.0(10)
C9 C8 C13 C12 -2.0(10)
P1 C8 C13 C12 -179.5(5)
C18 C17 C16 C15 2.1(12)
C14 C15 C16 C17 -2.4(11)
O2 C1 C2 C4 -176.8(6)
C5 C1 C2 C4 -45.2(9)
W1 C1 C2 C4 110.9(6)
O2 C1 C2 C3 -50.5(8)
C5 C1 C2 C3 81.2(8)
W1 C1 C2 C3 -122.7(6)
C39 O3 C36 C37 -30(3)
C41 O3 C36 C37 34.9(19)
O3 C36 C37 C40 -29(2)
O3 C36 C37 C38 31.1(17)
C40 C37 C38 C39 73(2)
C36 C37 C38 C39 -30(3)
C37 C38 C39 O3 15(4)
C36 O3 C39 C38 7(3)
C41 O3 C39 C38 -79(3)
C36 C37 C40 C41 7(2)
C38 C37 C40 C41 -73.6(18)
C37 C40 C41 O3 15(2)
C39 O3 C41 C40 77(2)
C36 O3 C41 C40 -28.3(18)
